data_7110315
loop_
_publ_author_name
'Arnold, Polly L.'
'Rodden, Mark'
'Davis, Kate M.'
'Scarisbrick, Andrew C.'
'Blake, Alexander J.'
'Wilson, Claire'

_publ_section_title
;
 Asymmetric lithium(i) and copper(ii) alkoxy-N-heterocyclic carbene
 complexes; crystallographic characterisation and Lewis acid
 catalysisElectronic supplementary information (ESI) available: full
 synthetic and structural details. See
 http://www.rsc.org/suppdata/cc/b4/b404614e/
;
_journal_issue 14
_journal_name_full 'Chemical Communications'
_journal_page_first 1612
_journal_page_last 1613
_journal_paper_doi 10.1039/b404614e
_journal_year 2004
_chemical_formula_moiety 'C46 H62 Cl4 Cu4 N8 O3, 0.6(C4 H6 O)'
_chemical_formula_sum 'C48.4 H65.6 Cl4 Cu4 N8 O3.6'
_chemical_formula_weight 1215.46
_chemical_name_systematic
;
?
;
_space_group_IT_number 92
_symmetry_cell_setting tetragonal
_symmetry_space_group_name_Hall 'P 4abw 2nw'
_symmetry_space_group_name_H-M 'P 41 21 2'
_atom_sites_solution_hydrogens geom
_atom_sites_solution_primary direct
_atom_sites_solution_secondary difmap
_audit_creation_method SHELXL-97
_cell_angle_alpha 90.00
_cell_angle_beta 90.00
_cell_angle_gamma 90.00
_cell_formula_units_Z 4
_cell_length_a 14.763(3)
_cell_length_b 14.763
_cell_length_c 27.053(6)
_cell_measurement_reflns_used 2878
_cell_measurement_temperature 150(2)
_cell_measurement_theta_max 27.4
_cell_measurement_theta_min 2.45
_cell_volume 5896.1(18)
_computing_cell_refinement 'Bruker SMART v5.624'
_computing_data_collection 'Bruker SMART v5.624'
_computing_data_reduction 'Bruker SAINT v6.02a'
_computing_structure_refinement 'SHELXL-97 (Sheldrick, 1997)'
_computing_structure_solution 'SHELXS-97 (Sheldrick, 1990)'
_diffrn_ambient_temperature 150(2)
_diffrn_measured_fraction_theta_full 0.999
_diffrn_measured_fraction_theta_max 0.999
_diffrn_measurement_device_type 'Bruker SMART1000 area detector'
_diffrn_measurement_method omega
_diffrn_radiation_monochromator graphite
_diffrn_radiation_source 'normal-focus sealed tube'
_diffrn_radiation_type MoK\a
_diffrn_radiation_wavelength 0.71073
_diffrn_reflns_av_R_equivalents 0.189
_diffrn_reflns_av_sigmaI/netI 0.127
_diffrn_reflns_limit_h_max 12
_diffrn_reflns_limit_h_min -19
_diffrn_reflns_limit_k_max 16
_diffrn_reflns_limit_k_min -19
_diffrn_reflns_limit_l_max 35
_diffrn_reflns_limit_l_min -35
_diffrn_reflns_number 36171
_diffrn_reflns_theta_full 25.00
_diffrn_reflns_theta_max 25.00
_diffrn_reflns_theta_min 1.95
_diffrn_standards_decay_% none
_diffrn_standards_number 0
_exptl_absorpt_coefficient_mu 1.649
_exptl_absorpt_correction_T_max 1.10
_exptl_absorpt_correction_T_min 0.45
_exptl_absorpt_correction_type multi-scan
_exptl_absorpt_process_details 'Bruker SADABS v2.03 (Bruker, 2001)'
_exptl_crystal_colour 'dark orange'
_exptl_crystal_density_diffrn 1.369
_exptl_crystal_density_method 'not measured'
_exptl_crystal_description tablet
_exptl_crystal_F_000 2509
_exptl_crystal_size_max 0.21
_exptl_crystal_size_mid 0.18
_exptl_crystal_size_min 0.08
_refine_diff_density_max 0.49
_refine_diff_density_min -0.48
_refine_diff_density_rms 0.10
_refine_ls_abs_structure_details 'Flack H D (1983), Acta Cryst. A39, 876-881'
_refine_ls_abs_structure_Flack 0.35(5)
_refine_ls_extinction_coef No
_refine_ls_extinction_method none
_refine_ls_goodness_of_fit_ref 1.054
_refine_ls_hydrogen_treatment mixed
_refine_ls_matrix_type full
_refine_ls_number_parameters 310
_refine_ls_number_reflns 5208
_refine_ls_number_restraints 40
_refine_ls_restrained_S_all 1.050
_refine_ls_R_factor_all 0.165
_refine_ls_R_factor_gt 0.0645
_refine_ls_shift/su_max 0.162
_refine_ls_shift/su_mean 0.014
_refine_ls_structure_factor_coef Fsqd
_refine_ls_weighting_details 'calc w=1/[\s^2^(Fo^2^)+(0.083P)^2^+16.895P] where P=(Fo^2^+2Fc^2^)/3'
_refine_ls_weighting_scheme calc
_refine_ls_wR_factor_gt 0.147
_refine_ls_wR_factor_ref 0.214
_reflns_number_gt 2662
_reflns_number_total 7023
_reflns_threshold_expression >2sigma(I)
_cod_data_source_file b404614esup1.cif
_cod_data_source_block CUIMSM
_cod_original_cell_volume 5896(4)
_cod_database_code 7110315

loop_
_symmetry_equiv_pos_as_xyz
'x, y, z'
'-x, -y, z+1/2'
'-y+1/2, x+1/2, z+1/4'
'y+1/2, -x+1/2, z+3/4'
'-x+1/2, y+1/2, -z+1/4'
'x+1/2, -y+1/2, -z+3/4'
'y, x, -z'
'-y, -x, -z+1/2'

loop_
_atom_site_label
_atom_site_type_symbol
_atom_site_fract_x
_atom_site_fract_y
_atom_site_fract_z
_atom_site_U_iso_or_equiv
_atom_site_adp_type
_atom_site_occupancy
_atom_site_symmetry_multiplicity
_atom_site_calc_flag
_atom_site_refinement_flags
_atom_site_disorder_assembly
_atom_site_disorder_group
Cu1 Cu 0.73265(10) 0.86075(11) 0.96452(5) 0.0530(4) Uani 1 1 d . . .
Cu2 Cu 0.93420(10) 0.86417(11) 0.94844(5) 0.0567(5) Uani 1 1 d . . .
Cl1 Cl 0.6445(2) 0.8259(2) 1.03235(10) 0.0550(8) Uani 1 1 d . . .
Cl2 Cl 1.0497(2) 0.8342(2) 1.00326(10) 0.0583(8) Uani 1 1 d . . .
O1 O 0.8219(5) 0.8676(6) 0.9101(2) 0.057(2) Uani 1 1 d . A .
O2 O 0.8475(5) 0.8475(5) 1.0000 0.049(3) Uani 1 2 d S . .
N1 N 0.9706(9) 0.8194(10) 0.8490(3) 0.079(4) Uani 1 1 d . . .
N2 N 1.0718(9) 0.9193(10) 0.8667(5) 0.080(4) Uani 1 1 d . . .
N3 N 0.6454(7) 0.8271(7) 0.8721(3) 0.060(3) Uani 1 1 d . . .
N4 N 0.5593(8) 0.9281(8) 0.9054(4) 0.061(3) Uani 1 1 d . . .
C1 C 0.8014(12) 0.9213(15) 0.8258(6) 0.047(7) Uiso 0.56(2) 1 d PD A 1
C2 C 0.7971(13) 0.9073(15) 0.7745(7) 0.069(8) Uiso 0.56(2) 1 d PD A 1
H2A H 0.8079 0.8487 0.7612 0.082 Uiso 0.56(2) 1 calc PR A 1
C3 C 0.7766(13) 0.9803(17) 0.7428(7) 0.070(7) Uiso 0.56(2) 1 d PD A 1
H3A H 0.7737 0.9710 0.7081 0.084 Uiso 0.56(2) 1 calc PR A 1
C4 C 0.7613(14) 1.0632(16) 0.7617(7) 0.077(9) Uiso 0.56(2) 1 d PD A 1
H4A H 0.7477 1.1117 0.7399 0.093 Uiso 0.56(2) 1 calc PR A 1
C5 C 0.7647(15) 1.0797(14) 0.8108(9) 0.097(11) Uiso 0.56(2) 1 d PD A 1
H5A H 0.7535 1.1390 0.8230 0.117 Uiso 0.56(2) 1 calc PR A 1
C6 C 0.7850(13) 1.0086(15) 0.8439(7) 0.070(7) Uiso 0.56(2) 1 d PD A 1
H6A H 0.7875 1.0199 0.8784 0.084 Uiso 0.56(2) 1 calc PR A 1
C1' C 0.8001(14) 0.8889(15) 0.8221(6) 0.039(8) Uiso 0.44(2) 1 d PD A 2
C2' C 0.7820(15) 0.8681(16) 0.7724(8) 0.065(9) Uiso 0.44(2) 1 d PD A 2
H2'A H 0.7647 0.8084 0.7634 0.078 Uiso 0.44(2) 1 calc PR A 2
C3' C 0.7896(15) 0.9357(19) 0.7358(7) 0.055(9) Uiso 0.44(2) 1 d PD A 2
H3'A H 0.7773 0.9217 0.7021 0.066 Uiso 0.44(2) 1 calc PR A 2
C4' C 0.8143(16) 1.0205(17) 0.7487(9) 0.076(11) Uiso 0.44(2) 1 d PD A 2
H4'A H 0.8192 1.0654 0.7237 0.091 Uiso 0.44(2) 1 calc PR A 2
C5' C 0.8323(17) 1.0438(15) 0.7960(9) 0.082(11) Uiso 0.44(2) 1 d PD A 2
H5'A H 0.8494 1.1041 0.8038 0.098 Uiso 0.44(2) 1 calc PR A 2
C6' C 0.8255(15) 0.9780(16) 0.8338(8) 0.050(8) Uiso 0.44(2) 1 d PD A 2
H6'A H 0.8382 0.9941 0.8671 0.060 Uiso 0.44(2) 1 calc PR A 2
C10 C 0.8097(9) 0.8317(10) 0.8617(4) 0.061(4) Uani 1 1 d . . .
C11 C 0.8886(10) 0.7687(12) 0.8505(4) 0.080(5) Uani 1 1 d . A .
H11A H 0.8927 0.7214 0.8763 0.096 Uiso 1 1 calc R . .
H11B H 0.8787 0.7385 0.8182 0.096 Uiso 1 1 calc R . .
C12 C 1.0001(10) 0.8778(13) 0.8855(5) 0.080(5) Uani 1 1 d . . .
C13 C 1.0286(11) 0.8218(14) 0.8087(5) 0.087(6) Uani 1 1 d . . .
H13A H 1.0268 0.7855 0.7797 0.104 Uiso 1 1 calc R . .
C14 C 1.0865(12) 0.8857(16) 0.8198(5) 0.106(7) Uani 1 1 d . . .
H14A H 1.1330 0.9063 0.7983 0.127 Uiso 1 1 calc R . .
C15 C 1.1233(13) 0.9936(13) 0.8896(7) 0.096(6) Uani 1 1 d . . .
C16 C 1.2031(13) 0.9634(12) 0.9200(7) 0.112(6) Uani 1 1 d . . .
H16A H 1.2454 0.9295 0.8991 0.169 Uiso 1 1 calc R . .
H16B H 1.1821 0.9244 0.9470 0.169 Uiso 1 1 calc R . .
H16C H 1.2338 1.0165 0.9338 0.169 Uiso 1 1 calc R . .
C17 C 1.0610(14) 1.0453(13) 0.9257(9) 0.146(9) Uani 1 1 d . . .
H17A H 1.0398 1.0038 0.9515 0.219 Uiso 1 1 calc R . .
H17B H 1.0089 1.0696 0.9076 0.219 Uiso 1 1 calc R . .
H17C H 1.0948 1.0951 0.9409 0.219 Uiso 1 1 calc R . .
C18 C 1.1551(16) 1.0599(15) 0.8497(8) 0.163(10) Uani 1 1 d . . .
H18A H 1.1947 1.0283 0.8263 0.244 Uiso 1 1 calc R . .
H18B H 1.1885 1.1097 0.8652 0.244 Uiso 1 1 calc R . .
H18C H 1.1024 1.0841 0.8321 0.244 Uiso 1 1 calc R . .
C21 C 0.7243(9) 0.7734(10) 0.8609(4) 0.060(4) Uani 1 1 d . A .
H21A H 0.7172 0.7455 0.8279 0.072 Uiso 1 1 calc R . .
H21B H 0.7301 0.7240 0.8855 0.072 Uiso 1 1 calc R . .
C22 C 0.6375(9) 0.8820(9) 0.9128(4) 0.057(3) Uani 1 1 d . . .
C23 C 0.5782(10) 0.8446(11) 0.8394(5) 0.072(4) Uani 1 1 d . . .
H23A H 0.5712 0.8181 0.8076 0.086 Uiso 1 1 calc R . .
C24 C 0.5235(11) 0.9065(12) 0.8602(6) 0.079(4) Uani 1 1 d . . .
H24A H 0.4698 0.9309 0.8462 0.095 Uiso 1 1 calc R . .
C25 C 0.5172(11) 0.9951(12) 0.9398(6) 0.081(5) Uani 1 1 d . . .
C26 C 0.4541(10) 0.9505(12) 0.9742(5) 0.092(5) Uani 1 1 d . . .
H26A H 0.4866 0.9044 0.9933 0.137 Uiso 1 1 calc R . .
H26B H 0.4051 0.9217 0.9555 0.137 Uiso 1 1 calc R . .
H26C H 0.4285 0.9956 0.9968 0.137 Uiso 1 1 calc R . .
C27 C 0.4685(12) 1.0674(14) 0.9096(6) 0.109(6) Uani 1 1 d . . .
H27A H 0.4194 1.0392 0.8906 0.163 Uiso 1 1 calc R . .
H27B H 0.5115 1.0960 0.8868 0.163 Uiso 1 1 calc R . .
H27C H 0.4432 1.1133 0.9318 0.163 Uiso 1 1 calc R . .
C28 C 0.5921(10) 1.0412(10) 0.9685(6) 0.086(5) Uani 1 1 d . . .
H28A H 0.6247 0.9962 0.9883 0.129 Uiso 1 1 calc R . .
H28B H 0.5660 1.0873 0.9904 0.129 Uiso 1 1 calc R . .
H28C H 0.6343 1.0702 0.9454 0.129 Uiso 1 1 calc R . .
C1S C 0.869(3) 1.256(3) 0.9192(15) 0.067(12) Uiso 0.30 1 d PD . .
H1SA H 0.8767 1.2353 0.9532 0.100 Uiso 0.30 1 calc PR . .
H1SB H 0.8654 1.3228 0.9189 0.100 Uiso 0.30 1 calc PR . .
H1SC H 0.9204 1.2367 0.8991 0.100 Uiso 0.30 1 calc PR . .
C2S C 0.784(4) 1.218(4) 0.8986(17) 0.096(17) Uiso 0.30 1 d PD . .
H2SA H 0.7888 1.1516 0.9003 0.115 Uiso 0.30 1 calc PR . .
H2SB H 0.7339 1.2368 0.9205 0.115 Uiso 0.30 1 calc PR . .
O3S O 0.761(2) 1.242(2) 0.8501(11) 0.076(9) Uiso 0.30 1 d PD . .
C4S C 0.679(3) 1.206(3) 0.8337(16) 0.082(15) Uiso 0.30 1 d PD . .
H4SB H 0.6291 1.2305 0.8545 0.098 Uiso 0.30 1 calc PR . .
H4SC H 0.6796 1.1395 0.8384 0.098 Uiso 0.30 1 calc PR . .
C5S C 0.658(4) 1.226(4) 0.7814(17) 0.102(18) Uiso 0.30 1 d PD . .
H5SC H 0.5995 1.1993 0.7725 0.153 Uiso 0.30 1 calc PR . .
H5SD H 0.7056 1.2000 0.7603 0.153 Uiso 0.30 1 calc PR . .
H5SA H 0.6558 1.2916 0.7765 0.153 Uiso 0.30 1 calc PR . .

loop_
_atom_site_aniso_label
_atom_site_aniso_U_11
_atom_site_aniso_U_22
_atom_site_aniso_U_33
_atom_site_aniso_U_23
_atom_site_aniso_U_13
_atom_site_aniso_U_12
Cu1 0.0598(10) 0.0671(11) 0.0321(7) -0.0004(7) 0.0005(7) 0.0005(8)
Cu2 0.0591(10) 0.0751(12) 0.0358(7) 0.0045(8) 0.0012(7) 0.0045(9)
Cl1 0.0647(19) 0.0606(18) 0.0396(15) 0.0029(14) 0.0046(14) 0.0010(17)
Cl2 0.062(2) 0.066(2) 0.0462(16) 0.0017(15) -0.0068(15) 0.0017(17)
O1 0.068(5) 0.080(6) 0.023(4) 0.009(4) 0.003(4) 0.004(5)
O2 0.053(4) 0.053(4) 0.042(6) -0.001(3) 0.001(3) 0.015(6)
N1 0.082(9) 0.135(12) 0.020(5) 0.000(6) -0.001(6) 0.002(8)
N2 0.065(8) 0.098(11) 0.076(9) 0.029(8) 0.006(7) 0.018(8)
N3 0.057(7) 0.083(8) 0.039(6) -0.008(5) 0.001(5) 0.003(7)
N4 0.064(7) 0.077(8) 0.042(6) -0.010(6) -0.010(5) 0.005(7)
C10 0.068(9) 0.094(10) 0.021(6) -0.006(6) -0.012(6) 0.014(9)
C11 0.064(10) 0.138(15) 0.036(7) -0.034(8) -0.003(6) 0.019(10)
C12 0.050(9) 0.119(14) 0.072(10) 0.038(10) -0.007(7) 0.002(9)
C13 0.072(11) 0.141(17) 0.048(9) 0.000(9) -0.003(8) 0.037(11)
C14 0.078(12) 0.20(2) 0.036(8) 0.038(11) 0.015(8) 0.022(14)
C15 0.090(14) 0.081(12) 0.115(14) 0.047(11) 0.024(12) 0.000(11)
C16 0.091(14) 0.108(15) 0.139(16) 0.008(12) -0.041(12) -0.011(12)
C17 0.087(14) 0.096(15) 0.26(3) -0.018(17) 0.034(17) -0.017(12)
C18 0.128(19) 0.17(2) 0.20(2) 0.089(18) 0.023(17) -0.033(18)
C21 0.068(9) 0.082(10) 0.030(6) -0.010(6) -0.017(6) 0.016(9)
C22 0.056(9) 0.070(9) 0.045(7) 0.005(6) 0.004(6) -0.009(8)
C23 0.072(10) 0.096(12) 0.047(8) 0.010(8) -0.016(7) -0.014(10)
C24 0.067(10) 0.098(13) 0.073(10) 0.009(9) -0.009(8) 0.007(10)
C25 0.062(10) 0.096(12) 0.085(11) 0.004(10) -0.005(9) -0.010(9)
C26 0.075(11) 0.127(15) 0.073(10) -0.007(10) 0.026(9) -0.010(10)
C27 0.084(13) 0.135(17) 0.107(13) 0.000(13) -0.043(10) 0.028(12)
C28 0.075(11) 0.088(11) 0.095(11) -0.016(9) 0.002(9) 0.014(9)

loop_
_atom_type_symbol
_atom_type_description
_atom_type_scat_dispersion_real
_atom_type_scat_dispersion_imag
_atom_type_scat_source
C C 0.0033 0.0016 'International Tables Vol C Tables 4.2.6.8 and 6.1.1.4'
H H 0.0000 0.0000 'International Tables Vol C Tables 4.2.6.8 and 6.1.1.4'
N N 0.0061 0.0033 'International Tables Vol C Tables 4.2.6.8 and 6.1.1.4'
O O 0.0106 0.0060 'International Tables Vol C Tables 4.2.6.8 and 6.1.1.4'
Cl Cl 0.1484 0.1585 'International Tables Vol C Tables 4.2.6.8 and 6.1.1.4'
Cu Cu 0.3201 1.2651 'International Tables Vol C Tables 4.2.6.8 and 6.1.1.4'

loop_
_geom_angle_atom_site_label_1
_geom_angle_atom_site_label_2
_geom_angle_atom_site_label_3
_geom_angle
_geom_angle_site_symmetry_1
_geom_angle_site_symmetry_3
O2 Cu1 O1 78.1(3) . .
O2 Cu1 C22 164.4(4) . .
O1 Cu1 C22 86.5(4) . .
O2 Cu1 Cl1 94.39(19) . .
O1 Cu1 Cl1 168.2(3) . .
C22 Cu1 Cl1 101.2(4) . .
O2 Cu1 Cu2 38.36(15) . .
O1 Cu1 Cu2 39.9(2) . .
C22 Cu1 Cu2 126.1(3) . .
Cl1 Cu1 Cu2 132.59(10) . .
O2 Cu2 O1 79.8(3) . .
O2 Cu2 C12 167.2(5) . .
O1 Cu2 C12 87.6(5) . .
O2 Cu2 Cl2 90.07(16) . .
O1 Cu2 Cl2 166.9(3) . .
C12 Cu2 Cl2 102.1(4) . .
O2 Cu2 Cu1 39.55(15) . .
O1 Cu2 Cu1 40.4(2) . .
C12 Cu2 Cu1 128.0(4) . .
Cl2 Cu2 Cu1 129.52(10) . .
C10 O1 Cu2 125.8(7) . .
C10 O1 Cu1 125.5(8) . .
Cu2 O1 Cu1 99.7(3) . .
Cu2 O2 Cu2 111.2(5) 7_557 .
Cu2 O2 Cu1 113.76(7) 7_557 .
Cu2 O2 Cu1 102.10(6) . .
Cu2 O2 Cu1 102.10(6) 7_557 7_557
Cu2 O2 Cu1 113.75(7) . 7_557
Cu1 O2 Cu1 114.4(5) . 7_557
C12 N1 C13 110.6(14) . .
C12 N1 C11 125.2(11) . .
C13 N1 C11 124.0(13) . .
C12 N2 C14 108.3(16) . .
C12 N2 C15 126.6(14) . .
C14 N2 C15 125.0(16) . .
C23 N3 C22 110.5(12) . .
C23 N3 C21 123.9(11) . .
C22 N3 C21 124.3(11) . .
C22 N4 C24 110.1(12) . .
C22 N4 C25 126.5(11) . .
C24 N4 C25 123.4(13) . .
C6 C1 C2 118.3(18) . .
C6 C1 C10 123.1(13) . .
C2 C1 C10 117.9(16) . .
C3 C2 C1 119.9(16) . .
C4 C3 C2 119.9(17) . .
C3 C4 C5 122(2) . .
C4 C5 C6 119.8(17) . .
C5 C6 C1 119.9(15) . .
C2' C1' C6' 118.1(18) . .
C2' C1' C10 129.2(19) . .
C6' C1' C10 111.9(15) . .
C1' C2' C3' 120.2(16) . .
C4' C3' C2' 119.6(17) . .
C3' C4' C5' 122(2) . .
C4' C5' C6' 119.8(18) . .
C1' C6' C5' 120.0(16) . .
O1 C10 C1' 120.1(14) . .
O1 C10 C1 104.6(12) . .
C1' C10 C1 15.5(10) . .
O1 C10 C11 108.3(9) . .
C1' C10 C11 107.4(13) . .
C1 C10 C11 115.5(12) . .
O1 C10 C21 109.1(9) . .
C1' C10 C21 104.6(12) . .
C1 C10 C21 112.6(11) . .
C11 C10 C21 106.6(12) . .
N1 C11 C10 109.6(14) . .
N2 C12 N1 105.4(14) . .
N2 C12 Cu2 140.7(13) . .
N1 C12 Cu2 113.4(11) . .
C14 C13 N1 104.0(15) . .
C13 C14 N2 111.6(15) . .
N2 C15 C16 114.5(14) . .
N2 C15 C18 109.8(17) . .
C16 C15 C18 109.6(17) . .
N2 C15 C17 109.1(15) . .
C16 C15 C17 105.5(17) . .
C18 C15 C17 108.2(17) . .
N3 C21 C10 110.7(11) . .
N4 C22 N3 104.5(11) . .
N4 C22 Cu1 141.0(9) . .
N3 C22 Cu1 114.1(10) . .
C24 C23 N3 107.2(13) . .
C23 C24 N4 107.5(13) . .
C26 C25 N4 111.1(14) . .
C26 C25 C28 109.9(14) . .
N4 C25 C28 108.3(12) . .
C26 C25 C27 110.7(14) . .
N4 C25 C27 108.9(13) . .
C28 C25 C27 107.8(14) . .
O3S C2S C1S 118(4) . .
C4S O3S C2S 115(4) . .
O3S C4S C5S 114(4) . .

loop_
_geom_bond_atom_site_label_1
_geom_bond_atom_site_label_2
_geom_bond_distance
_geom_bond_site_symmetry_2
Cu1 O2 1.958(6) .
Cu1 O1 1.979(7) .
Cu1 C22 2.008(13) .
Cu1 Cl1 2.308(3) .
Cu1 Cu2 3.008(2) .
Cu2 O2 1.909(6) .
Cu2 O1 1.956(8) .
Cu2 C12 1.971(15) .
Cu2 Cl2 2.303(3) .
O1 C10 1.425(13) .
O2 Cu2 1.909(6) 7_557
O2 Cu1 1.959(6) 7_557
N1 C12 1.38(2) .
N1 C13 1.388(18) .
N1 C11 1.424(19) .
N2 C12 1.324(18) .
N2 C14 1.38(2) .
N2 C15 1.47(2) .
N3 C23 1.355(15) .
N3 C22 1.371(14) .
N3 C21 1.441(15) .
N4 C22 1.356(16) .
N4 C24 1.369(17) .
N4 C25 1.494(19) .
C1 C6 1.400(15) .
C1 C2 1.402(14) .
C1 C10 1.65(2) .
C2 C3 1.411(18) .
C3 C4 1.346(18) .
C4 C5 1.350(18) .
C5 C6 1.413(18) .
C1' C2' 1.404(14) .
C1' C6' 1.404(15) .
C1' C10 1.37(2) .
C2' C3' 1.411(18) .
C3' C4' 1.350(18) .
C4' C5' 1.351(18) .
C5' C6' 1.413(18) .
C10 C11 1.521(19) .
C10 C21 1.527(18) .
C13 C14 1.31(2) .
C15 C16 1.51(2) .
C15 C18 1.53(2) .
C15 C17 1.54(2) .
C23 C24 1.34(2) .
C25 C26 1.47(2) .
C25 C28 1.51(2) .
C25 C27 1.52(2) .
C1S C2S 1.48(5) .
C2S O3S 1.40(4) .
O3S C4S 1.40(4) .
C4S C5S 1.48(5) .
